data_4023738
loop_
_publ_author_name
'Daniel B. Werz'
'Felix R. Fischer'
'Stefan C. Kornmayer'
'Frank Rominger'
'Rolf Gleiter'

_publ_contact_author_address
;
        Organisch-Chemisches Institut
        Universit\"at Heidelberg
        Im Neuenheimer Feld 270
        D-69120 Heidelberg
        Germany
;
_publ_contact_author_email rolf.gleiter@oci.uni-heidelberg.de
_publ_contact_author_fax '049 6221 54- 4205'
_publ_contact_author_name 'Gleiter, Rolf'
_publ_contact_author_phone '049 6221 54- 8400'
_publ_section_title
;
 Macrocyclic Cyclophanes with Two and Three
 \a,\w-Dichalcogena-1,4-diethynylaryl Units:
 Syntheses and Structural Properties
;
_journal_name_full 'Journal of Organic Chemistry'
_journal_page_first 8021
_journal_page_last 8029
_journal_paper_doi 10.1021/jo801378p
_journal_volume 73
_journal_year 2008
_chemical_formula_sum 'C33 H28 S4'
_chemical_formula_weight 552.79
_chemical_name_systematic
; 
 ? 
;
_space_group_IT_number 2
_symmetry_cell_setting triclinic
_symmetry_space_group_name_Hall '-P 1'
_symmetry_space_group_name_H-M 'P -1'
_atom_sites_solution_hydrogens geom
_atom_sites_solution_primary direct
_atom_sites_solution_secondary difmap
_audit_creation_method SHELXL-97
_cell_angle_alpha 90.4280(10)
_cell_angle_beta 96.3360(10)
_cell_angle_gamma 93.6680(10)
_cell_formula_units_Z 2
_cell_length_a 9.8227(2)
_cell_length_b 10.8655(2)
_cell_length_c 13.7005(2)
_cell_measurement_temperature 200(2)
_cell_volume 1450.17(5)
_computing_cell_refinement 'Bruker SMART'
_computing_data_collection 'Bruker SMART'
_computing_data_reduction 'Bruker SHELXTL'
_computing_molecular_graphics 'Bruker SHELXTL'
_computing_publication_material 'Bruker SHELXTL'
_computing_structure_refinement 'SHELXL-97 (Sheldrick, 2008)'
_computing_structure_solution 'SHELXS-97 (Sheldrick, 2008)'
_diffrn_ambient_temperature 200(2)
_diffrn_measured_fraction_theta_full 0.991
_diffrn_measured_fraction_theta_max 0.991
_diffrn_measurement_device_type 'CCD area detector'
_diffrn_measurement_method 'phi and omega scans'
_diffrn_radiation_monochromator graphite
_diffrn_radiation_source 'fine-focus sealed tube'
_diffrn_radiation_type MoK\a
_diffrn_radiation_wavelength 0.71073
_diffrn_reflns_av_R_equivalents 0.0290
_diffrn_reflns_av_sigmaI/netI 0.0422
_diffrn_reflns_limit_h_max 12
_diffrn_reflns_limit_h_min -12
_diffrn_reflns_limit_k_max 14
_diffrn_reflns_limit_k_min -14
_diffrn_reflns_limit_l_max 17
_diffrn_reflns_limit_l_min -17
_diffrn_reflns_number 14927
_diffrn_reflns_theta_full 27.47
_diffrn_reflns_theta_max 27.47
_diffrn_reflns_theta_min 1.50
_exptl_absorpt_coefficient_mu 0.348
_exptl_absorpt_correction_T_max 0.9693
_exptl_absorpt_correction_T_min 0.8675
_exptl_absorpt_correction_type multi-scan
_exptl_absorpt_process_details 'Blessing, Acta Cryst. (1995) A51 33-38.'
_exptl_crystal_colour colorless
_exptl_crystal_density_diffrn 1.266
_exptl_crystal_density_method 'not measured'
_exptl_crystal_description polyhedron
_exptl_crystal_F_000 580
_exptl_crystal_size_max 0.42
_exptl_crystal_size_mid 0.30
_exptl_crystal_size_min 0.09
_refine_diff_density_max 0.349
_refine_diff_density_min -0.274
_refine_diff_density_rms 0.043
_refine_ls_extinction_method none
_refine_ls_goodness_of_fit_ref 1.014
_refine_ls_hydrogen_treatment constr
_refine_ls_matrix_type full
_refine_ls_number_parameters 400
_refine_ls_number_reflns 6594
_refine_ls_number_restraints 39
_refine_ls_restrained_S_all 1.011
_refine_ls_R_factor_all 0.0628
_refine_ls_R_factor_gt 0.0366
_refine_ls_shift/su_max 0.002
_refine_ls_shift/su_mean 0.000
_refine_ls_structure_factor_coef Fsqd
_refine_ls_weighting_details 'calc w=1/[\s^2^(Fo^2^)+(0.0466P)^2^+0.1375P] where P=(Fo^2^+2Fc^2^)/3'
_refine_ls_weighting_scheme calc
_refine_ls_wR_factor_gt 0.0846
_refine_ls_wR_factor_ref 0.0948
_reflns_number_gt 4671
_reflns_number_total 6594
_reflns_threshold_expression >2sigma(I)
_cod_data_source_file jo801378p_si_002_01.cif
_cod_data_source_block dwe89_(in_paper_4(3))
_cod_depositor_comments
;
The following automatic conversions were performed:
'_symmetry_cell_setting' value 'Triclinic' changed to 'triclinic'
according to '/home/saulius/struct/CIF-dictionaries/cif_core.dic'
dictionary named 'cif_core.dic' version 2.4.1 from 2010-06-29.

Automatic conversion script
Id: cif_fix_enum 1527 2010-12-29 10:47:43Z saulius 
;
_cod_database_code 4023738

loop_
_symmetry_equiv_pos_as_xyz
'x, y, z'
'-x, -y, -z'

loop_
_atom_site_label
_atom_site_type_symbol
_atom_site_fract_x
_atom_site_fract_y
_atom_site_fract_z
_atom_site_U_iso_or_equiv
_atom_site_adp_type
_atom_site_occupancy
_atom_site_symmetry_multiplicity
_atom_site_calc_flag
_atom_site_refinement_flags
_atom_site_disorder_assembly
_atom_site_disorder_group
S1 S 0.70733(5) 1.17941(4) 0.97416(3) 0.04252(13) Uani 1 1 d . . .
S2 S 1.29833(5) 0.72764(4) 1.62641(3) 0.04235(13) Uani 1 1 d . . .
S3 S 1.28910(5) 0.34111(4) 1.42445(3) 0.03867(12) Uani 1 1 d . . .
S4 S 0.54128(5) 0.71382(4) 0.81571(3) 0.04487(13) Uani 1 1 d . . .
C2 C 0.80202(18) 1.11058(15) 1.06582(13) 0.0378(4) Uani 1 1 d . . .
C3 C 0.86804(18) 1.06741(15) 1.13442(13) 0.0368(4) Uani 1 1 d . . .
C4 C 0.94243(16) 1.01062(15) 1.21582(12) 0.0322(4) Uani 1 1 d . . .
C5 C 1.00318(18) 1.07961(15) 1.29738(12) 0.0378(4) Uani 1 1 d . . .
H5 H 0.9979 1.1666 1.2984 0.045 Uiso 1 1 calc R . .
C6 C 1.07075(18) 1.02262(15) 1.37636(12) 0.0373(4) Uani 1 1 d . . .
H6 H 1.1110 1.0710 1.4314 0.045 Uiso 1 1 calc R . .
C7 C 0.95330(17) 0.88294(15) 1.21615(12) 0.0347(4) Uani 1 1 d . . .
H7 H 0.9132 0.8346 1.1611 0.042 Uiso 1 1 calc R . .
C8 C 1.02101(17) 0.82626(15) 1.29475(12) 0.0342(4) Uani 1 1 d . . .
H8 H 1.0272 0.7394 1.2934 0.041 Uiso 1 1 calc R . .
C9 C 1.08102(16) 0.89522(14) 1.37692(11) 0.0304(3) Uani 1 1 d . . .
C10 C 1.15035(17) 0.83573(15) 1.45895(12) 0.0334(4) Uani 1 1 d . . .
C11 C 1.21042(17) 0.78476(15) 1.52622(12) 0.0345(4) Uani 1 1 d . . .
C13 C 1.31580(17) 0.56870(15) 1.59000(13) 0.0377(4) Uani 1 1 d . . .
H13A H 1.3748 0.5681 1.5359 0.045 Uiso 1 1 calc R . .
H13B H 1.3627 0.5255 1.6462 0.045 Uiso 1 1 calc R . .
C14 C 1.18034(17) 0.49823(16) 1.55667(12) 0.0364(4) Uani 1 1 d . . .
H14A H 1.1354 0.5388 1.4983 0.044 Uiso 1 1 calc R . .
H14B H 1.1196 0.5019 1.6095 0.044 Uiso 1 1 calc R . .
C15 C 1.19657(18) 0.36355(16) 1.53106(12) 0.0383(4) Uani 1 1 d . . .
H15A H 1.1042 0.3206 1.5184 0.046 Uiso 1 1 calc R . .
H15B H 1.2458 0.3245 1.5885 0.046 Uiso 1 1 calc R . .
C17 C 1.17777(17) 0.39481(15) 1.33476(12) 0.0342(4) Uani 1 1 d . . .
C18 C 1.10155(18) 0.43226(15) 1.26852(12) 0.0346(4) Uani 1 1 d . . .
C19 C 1.00833(17) 0.47812(14) 1.19133(11) 0.0306(4) Uani 1 1 d . . .
C20 C 0.87481(17) 0.42500(15) 1.17214(12) 0.0353(4) Uani 1 1 d . . .
H20 H 0.8468 0.3560 1.2089 0.042 Uiso 1 1 calc R . .
C21 C 0.78294(18) 0.47132(15) 1.10054(12) 0.0351(4) Uani 1 1 d . . .
H21 H 0.6920 0.4347 1.0891 0.042 Uiso 1 1 calc R . .
C22 C 1.04836(17) 0.57822(14) 1.13472(11) 0.0324(4) Uani 1 1 d . . .
H22 H 1.1390 0.6152 1.1465 0.039 Uiso 1 1 calc R . .
C23 C 0.95718(17) 0.62341(14) 1.06213(11) 0.0322(4) Uani 1 1 d . . .
H23 H 0.9862 0.6904 1.0236 0.039 Uiso 1 1 calc R . .
C24 C 0.82265(17) 0.57181(14) 1.04456(11) 0.0310(4) Uani 1 1 d . . .
C25 C 0.72795(18) 0.61906(15) 0.96932(12) 0.0354(4) Uani 1 1 d . . .
C26 C 0.65022(18) 0.65948(15) 0.90602(12) 0.0372(4) Uani 1 1 d . . .
C28 C 0.6271(2) 0.86381(16) 0.79902(12) 0.0412(4) Uani 1 1 d . . .
H28A H 0.7233 0.8528 0.7872 0.049 Uiso 1 1 calc R . .
H28B H 0.5811 0.9025 0.7402 0.049 Uiso 1 1 calc R . .
C29 C 0.62650(18) 0.94986(16) 0.88757(12) 0.0392(4) Uani 1 1 d . . .
H29A H 0.5308 0.9672 0.8962 0.047 Uiso 1 1 calc R . .
H29B H 0.6662 0.9091 0.9476 0.047 Uiso 1 1 calc R . .
C30 C 0.70858(18) 1.06940(16) 0.87383(12) 0.0391(4) Uani 1 1 d . . .
H30A H 0.6711 1.1073 0.8119 0.047 Uiso 1 1 calc R . .
H30B H 0.8047 1.0514 0.8673 0.047 Uiso 1 1 calc R . .
C31 C 0.3387(4) 1.0543(4) 0.6464(4) 0.0606(14) Uani 0.497(4) 1 d PD A 1
H31A H 0.2472 1.0535 0.6687 0.091 Uiso 0.248(2) 1 calc PR A 1
H31B H 0.3831 0.9798 0.6691 0.091 Uiso 0.248(2) 1 calc PR A 1
H31C H 0.3303 1.0564 0.5745 0.091 Uiso 0.248(2) 1 calc PR A 1
H31D H 0.3932 1.0062 0.6062 0.091 Uiso 0.248(2) 1 calc PR A 1
H31E H 0.2573 1.0800 0.6058 0.091 Uiso 0.248(2) 1 calc PR A 1
H31F H 0.3101 1.0034 0.7003 0.091 Uiso 0.248(2) 1 calc PR A 1
C32 C 0.4237(7) 1.1663(6) 0.6879(5) 0.0348(15) Uani 0.497(4) 1 d PD A 1
C33 C 0.5252(7) 1.2204(6) 0.6393(4) 0.0362(13) Uani 0.497(4) 1 d PD A 1
H33 H 0.5432 1.1852 0.5787 0.043 Uiso 0.497(4) 1 calc PR A 1
C34 C 0.6025(6) 1.3248(6) 0.6756(5) 0.0406(13) Uani 0.497(4) 1 d PD A 1
H34 H 0.6725 1.3606 0.6401 0.049 Uiso 0.497(4) 1 calc PR A 1
C35 C 0.5778(14) 1.3772(14) 0.7635(9) 0.039(2) Uani 0.497(4) 1 d PD A 1
H35 H 0.6312 1.4485 0.7893 0.047 Uiso 0.497(4) 1 calc PR A 1
C36 C 0.4742(16) 1.3245(14) 0.8140(11) 0.050(5) Uani 0.497(4) 1 d PD A 1
H36 H 0.4526 1.3619 0.8728 0.060 Uiso 0.497(4) 1 calc PR A 1
C37 C 0.4023(15) 1.2164(13) 0.7775(8) 0.049(2) Uani 0.497(4) 1 d PD A 1
H37 H 0.3373 1.1761 0.8149 0.058 Uiso 0.497(4) 1 calc PR A 1
C31B C 0.4666(5) 1.0819(4) 0.5694(3) 0.0664(15) Uani 0.503(4) 1 d PD A 2
H31G H 0.4014 1.0117 0.5780 0.100 Uiso 0.252(2) 1 calc PR A 2
H31H H 0.5581 1.0522 0.5657 0.100 Uiso 0.252(2) 1 calc PR A 2
H31I H 0.4372 1.1243 0.5086 0.100 Uiso 0.252(2) 1 calc PR A 2
H31J H 0.5297 1.1138 0.5235 0.100 Uiso 0.252(2) 1 calc PR A 2
H31K H 0.3730 1.0733 0.5358 0.100 Uiso 0.252(2) 1 calc PR A 2
H31L H 0.4940 1.0012 0.5930 0.100 Uiso 0.252(2) 1 calc PR A 2
C32B C 0.4715(7) 1.1704(7) 0.6556(5) 0.0395(15) Uani 0.503(4) 1 d PD A 2
C33B C 0.5544(7) 1.2775(7) 0.6597(5) 0.0424(16) Uani 0.503(4) 1 d PD A 2
H33B H 0.6090 1.2957 0.6079 0.051 Uiso 0.503(4) 1 calc PR A 2
C34B C 0.5596(14) 1.3595(14) 0.7383(9) 0.052(3) Uani 0.503(4) 1 d PD A 2
H34B H 0.6141 1.4350 0.7384 0.063 Uiso 0.503(4) 1 calc PR A 2
C35B C 0.4865(17) 1.3322(12) 0.8159(11) 0.051(5) Uani 0.503(4) 1 d PD A 2
H35B H 0.4970 1.3842 0.8726 0.062 Uiso 0.503(4) 1 calc PR A 2
C36B C 0.3975(16) 1.2279(15) 0.8106(8) 0.058(3) Uani 0.503(4) 1 d PD A 2
H36B H 0.3389 1.2125 0.8604 0.070 Uiso 0.503(4) 1 calc PR A 2
C37B C 0.3941(6) 1.1458(7) 0.7319(6) 0.0498(16) Uani 0.503(4) 1 d PD A 2
H37B H 0.3374 1.0715 0.7308 0.060 Uiso 0.503(4) 1 calc PR A 2

loop_
_atom_site_aniso_label
_atom_site_aniso_U_11
_atom_site_aniso_U_22
_atom_site_aniso_U_33
_atom_site_aniso_U_23
_atom_site_aniso_U_13
_atom_site_aniso_U_12
S1 0.0520(3) 0.0336(2) 0.0387(2) 0.00388(19) -0.0101(2) 0.0035(2)
S2 0.0517(3) 0.0380(3) 0.0339(2) 0.00311(18) -0.0109(2) 0.0027(2)
S3 0.0370(2) 0.0387(2) 0.0387(2) 0.00168(18) -0.00591(19) 0.00744(18)
S4 0.0480(3) 0.0390(3) 0.0428(3) 0.0028(2) -0.0161(2) 0.0020(2)
C2 0.0419(10) 0.0344(9) 0.0351(9) 0.0014(7) -0.0020(8) -0.0018(8)
C3 0.0387(10) 0.0350(9) 0.0357(9) -0.0009(7) -0.0005(8) 0.0022(7)
C4 0.0296(9) 0.0344(9) 0.0323(9) 0.0004(7) 0.0017(7) 0.0027(7)
C5 0.0448(10) 0.0272(9) 0.0396(10) -0.0011(7) -0.0026(8) 0.0020(7)
C6 0.0437(10) 0.0307(9) 0.0347(9) -0.0035(7) -0.0061(8) -0.0001(7)
C7 0.0350(9) 0.0348(9) 0.0329(9) -0.0051(7) -0.0011(7) 0.0015(7)
C8 0.0383(9) 0.0269(8) 0.0375(9) -0.0022(7) 0.0033(8) 0.0045(7)
C9 0.0286(8) 0.0318(9) 0.0314(8) 0.0024(7) 0.0041(7) 0.0043(7)
C10 0.0351(9) 0.0321(9) 0.0328(9) -0.0021(7) 0.0028(7) 0.0034(7)
C11 0.0338(9) 0.0352(9) 0.0345(9) 0.0012(7) 0.0025(7) 0.0041(7)
C13 0.0345(9) 0.0356(9) 0.0407(10) 0.0047(7) -0.0084(8) 0.0043(7)
C14 0.0310(9) 0.0429(10) 0.0337(9) 0.0019(7) -0.0022(7) 0.0008(7)
C15 0.0373(9) 0.0405(10) 0.0347(9) 0.0098(8) -0.0037(8) -0.0035(8)
C17 0.0385(9) 0.0295(9) 0.0333(9) 0.0004(7) -0.0001(7) -0.0015(7)
C18 0.0399(10) 0.0326(9) 0.0315(9) -0.0009(7) 0.0048(8) 0.0027(7)
C19 0.0388(9) 0.0290(8) 0.0243(8) -0.0028(6) 0.0021(7) 0.0069(7)
C20 0.0426(10) 0.0307(9) 0.0329(9) 0.0039(7) 0.0056(8) 0.0010(7)
C21 0.0348(9) 0.0357(9) 0.0345(9) -0.0013(7) 0.0020(7) 0.0025(7)
C22 0.0363(9) 0.0303(8) 0.0300(8) -0.0030(7) 0.0024(7) 0.0002(7)
C23 0.0437(10) 0.0263(8) 0.0269(8) -0.0009(6) 0.0043(7) 0.0037(7)
C24 0.0394(9) 0.0277(8) 0.0260(8) -0.0052(6) 0.0012(7) 0.0078(7)
C25 0.0421(10) 0.0307(9) 0.0331(9) -0.0013(7) 0.0013(8) 0.0051(7)
C26 0.0431(10) 0.0344(9) 0.0332(9) -0.0012(7) -0.0012(8) 0.0038(8)
C28 0.0492(11) 0.0379(10) 0.0347(9) 0.0048(7) -0.0029(8) 0.0031(8)
C29 0.0421(10) 0.0404(10) 0.0345(9) 0.0046(8) 0.0026(8) -0.0005(8)
C30 0.0402(10) 0.0419(10) 0.0343(9) 0.0064(8) 0.0004(8) 0.0011(8)
C31 0.046(2) 0.046(2) 0.087(3) -0.019(2) 0.003(2) -0.0112(19)
C32 0.025(4) 0.034(3) 0.044(5) 0.002(3) 0.001(3) -0.004(3)
C33 0.035(3) 0.035(4) 0.038(3) -0.005(3) 0.004(2) -0.005(3)
C34 0.042(4) 0.037(3) 0.042(3) 0.001(2) 0.005(3) -0.007(2)
C35 0.037(4) 0.035(4) 0.044(4) -0.006(3) -0.010(4) 0.006(3)
C36 0.029(5) 0.077(10) 0.046(7) -0.016(6) 0.010(5) 0.014(5)
C37 0.036(3) 0.059(5) 0.053(6) -0.009(5) 0.019(4) 0.004(3)
C31B 0.077(3) 0.066(3) 0.054(3) 0.000(2) -0.001(2) 0.007(2)
C32B 0.028(4) 0.041(3) 0.050(4) 0.016(3) 0.002(3) 0.000(3)
C33B 0.037(4) 0.038(5) 0.053(5) 0.016(3) 0.011(3) 0.001(3)
C34B 0.044(4) 0.038(5) 0.071(8) 0.011(5) -0.007(5) 0.003(3)
C35B 0.053(9) 0.042(6) 0.056(8) -0.004(5) -0.011(6) 0.016(5)
C36B 0.042(4) 0.070(5) 0.067(7) 0.001(5) 0.023(5) 0.013(4)
C37B 0.030(3) 0.054(4) 0.066(5) 0.015(3) 0.009(3) 0.000(2)

loop_
_atom_type_symbol
_atom_type_description
_atom_type_scat_dispersion_real
_atom_type_scat_dispersion_imag
_atom_type_scat_source
C C 0.0033 0.0016 'International Tables Vol C Tables 4.2.6.8 and 6.1.1.4'
H H 0.0000 0.0000 'International Tables Vol C Tables 4.2.6.8 and 6.1.1.4'
S S 0.1246 0.1234 'International Tables Vol C Tables 4.2.6.8 and 6.1.1.4'

loop_
_geom_angle_atom_site_label_1
_geom_angle_atom_site_label_2
_geom_angle_atom_site_label_3
_geom_angle
_geom_angle_site_symmetry_1
_geom_angle_site_symmetry_3
_geom_angle_publ_flag
C2 S1 C30 101.41(8) . . ?
C11 S2 C13 102.73(8) . . ?
C17 S3 C15 100.46(8) . . ?
C26 S4 C28 99.96(8) . . ?
C3 C2 S1 176.15(16) . . ?
C2 C3 C4 177.22(18) . . ?
C5 C4 C7 118.29(15) . . ?
C5 C4 C3 121.49(15) . . ?
C7 C4 C3 120.20(15) . . ?
C6 C5 C4 120.57(15) . . ?
C5 C6 C9 121.15(15) . . ?
C8 C7 C4 121.09(15) . . ?
C7 C8 C9 120.67(15) . . ?
C6 C9 C8 118.22(15) . . ?
C6 C9 C10 121.30(15) . . ?
C8 C9 C10 120.48(14) . . ?
C11 C10 C9 178.46(18) . . ?
C10 C11 S2 174.05(16) . . ?
C14 C13 S2 113.77(12) . . ?
C13 C14 C15 112.96(14) . . ?
C14 C15 S3 114.31(12) . . ?
C18 C17 S3 177.73(16) . . ?
C17 C18 C19 178.47(18) . . ?
C20 C19 C22 118.59(15) . . ?
C20 C19 C18 120.51(15) . . ?
C22 C19 C18 120.89(15) . . ?
C21 C20 C19 120.93(15) . . ?
C20 C21 C24 120.45(16) . . ?
C23 C22 C19 120.51(15) . . ?
C22 C23 C24 120.77(15) . . ?
C23 C24 C21 118.74(15) . . ?
C23 C24 C25 120.71(15) . . ?
C21 C24 C25 120.54(15) . . ?
C26 C25 C24 179.1(2) . . ?
C25 C26 S4 178.88(16) . . ?
C29 C28 S4 112.61(12) . . ?
C30 C29 C28 110.72(14) . . ?
C29 C30 S1 113.42(12) . . ?
C33 C32 C37 118.1(6) . . ?
C33 C32 C31 121.2(6) . . ?
C37 C32 C31 120.7(7) . . ?
C32 C33 C34 121.9(6) . . ?
C35 C34 C33 119.8(7) . . ?
C34 C35 C36 119.4(11) . . ?
C35 C36 C37 119.2(11) . . ?
C32 C37 C36 121.3(9) . . ?
C33B C32B C37B 118.4(7) . . ?
C33B C32B C31B 120.5(7) . . ?
C37B C32B C31B 121.2(8) . . ?
C32B C33B C34B 121.0(7) . . ?
C35B C34B C33B 120.3(11) . . ?
C34B C35B C36B 119.2(13) . . ?
C35B C36B C37B 119.7(10) . . ?
C32B C37B C36B 121.1(8) . . ?

loop_
_geom_bond_atom_site_label_1
_geom_bond_atom_site_label_2
_geom_bond_distance
_geom_bond_site_symmetry_2
_geom_bond_publ_flag
S1 C2 1.6873(18) . ?
S1 C30 1.8165(18) . ?
S2 C11 1.6837(17) . ?
S2 C13 1.8178(17) . ?
S3 C17 1.6859(17) . ?
S3 C15 1.8261(18) . ?
S4 C26 1.6804(17) . ?
S4 C28 1.8142(18) . ?
C2 C3 1.198(2) . ?
C3 C4 1.431(2) . ?
C4 C5 1.396(2) . ?
C4 C7 1.398(2) . ?
C5 C6 1.378(2) . ?
C6 C9 1.394(2) . ?
C7 C8 1.373(2) . ?
C8 C9 1.400(2) . ?
C9 C10 1.429(2) . ?
C10 C11 1.197(2) . ?
C13 C14 1.515(2) . ?
C14 C15 1.525(2) . ?
C17 C18 1.202(2) . ?
C18 C19 1.434(2) . ?
C19 C20 1.395(2) . ?
C19 C22 1.402(2) . ?
C20 C21 1.378(2) . ?
C21 C24 1.399(2) . ?
C22 C23 1.378(2) . ?
C23 C24 1.397(2) . ?
C24 C25 1.431(2) . ?
C25 C26 1.196(2) . ?
C28 C29 1.527(2) . ?
C29 C30 1.509(2) . ?
C31 C32 1.502(7) . ?
C32 C33 1.364(7) . ?
C32 C37 1.381(8) . ?
C33 C34 1.382(6) . ?
C34 C35 1.381(11) . ?
C35 C36 1.388(10) . ?
C36 C37 1.392(13) . ?
C31B C32B 1.513(8) . ?
C32B C33B 1.374(8) . ?
C32B C37B 1.376(7) . ?
C33B C34B 1.387(10) . ?
C34B C35B 1.371(11) . ?
C35B C36B 1.383(13) . ?
C36B C37B 1.390(10) . ?
